data_7247980
loop_
_publ_author_name
'Amani, Vahid'
'Esmaeili, Maryam'
'Norouzi, Fataneh'
'Khavasi, Hamid Reza'

_publ_section_title
;
 A strategy for obtaining isostructurality despite structural diversity in
 coordination compounds
;
_journal_issue 4
_journal_name_full CrystEngComm
_journal_page_first 543
_journal_page_last 556
_journal_paper_doi 10.1039/D3CE01106B
_journal_volume 26
_journal_year 2024
_chemical_formula_sum 'C24 H18 Br4 Hg N4 O2'
_chemical_formula_weight 914.61
_space_group_IT_number 15
_space_group_name_Hall '-C 2yc'
_space_group_name_H-M_alt 'C 1 2/c 1'
_symmetry_cell_setting monoclinic
_symmetry_space_group_name_H-M 'C 1 2/c 1'
_atom_sites_solution_hydrogens geom
_atom_sites_solution_primary direct
_atom_sites_solution_secondary difmap
_audit_creation_method SHELXL-97
_audit_update_record
;
2014-07-28 deposited with the CCDC.	2024-01-03 downloaded from the CCDC.
;
_cell_angle_alpha 90.00
_cell_angle_beta 124.465(7)
_cell_angle_gamma 90.00
_cell_formula_units_Z 4
_cell_length_a 23.569(3)
_cell_length_b 4.9189(4)
_cell_length_c 27.722(3)
_cell_measurement_reflns_used 10150
_cell_measurement_temperature 298(2)
_cell_measurement_theta_max 29.21
_cell_measurement_theta_min 1.78
_cell_volume 2649.8(5)
_computing_cell_refinement 'X-Area 1.31 (Stoe & Cie GmbH, 2005)'
_computing_data_collection 'X-Area 1.31 (Stoe & Cie GmbH, 2005)'
_computing_data_reduction 'X-Area 1.31 (Stoe & Cie GmbH, 2005)'
_computing_molecular_graphics 'ORTEP-3 for Windows (Farrugia, 1997)'
_computing_publication_material 'WinGX (Farrugia, 1999)'
_computing_structure_refinement 'SHELXL-97 (Sheldrick, 1997)'
_computing_structure_solution 'SHELXS-97 (Sheldrick, 1990)'
_diffrn_ambient_temperature 298(2)
_diffrn_detector_area_resol_mean '0.15 mm'
_diffrn_measured_fraction_theta_full 0.992
_diffrn_measured_fraction_theta_max 0.992
_diffrn_measurement_device_type 'STOE IPDS II'
_diffrn_measurement_method 'rotation method'
_diffrn_radiation_monochromator graphite
_diffrn_radiation_source 'fine-focus sealed tube'
_diffrn_radiation_type MoK\a
_diffrn_radiation_wavelength 0.71073
_diffrn_reflns_av_R_equivalents 0.1032
_diffrn_reflns_av_sigmaI/netI 0.0901
_diffrn_reflns_limit_h_max 32
_diffrn_reflns_limit_h_min -32
_diffrn_reflns_limit_k_max 6
_diffrn_reflns_limit_k_min -6
_diffrn_reflns_limit_l_max 31
_diffrn_reflns_limit_l_min -37
_diffrn_reflns_number 10150
_diffrn_reflns_theta_full 29.21
_diffrn_reflns_theta_max 29.21
_diffrn_reflns_theta_min 1.78
_diffrn_standards_number 0
_exptl_absorpt_coefficient_mu 11.870
_exptl_absorpt_correction_T_max 0.3581
_exptl_absorpt_correction_T_min 0.2841
_exptl_absorpt_correction_type numerical
_exptl_absorpt_process_details 'shape of crystal determined optically'
_exptl_crystal_colour Colorless
_exptl_crystal_density_diffrn 2.293
_exptl_crystal_density_method 'not measured'
_exptl_crystal_description Plate
_exptl_crystal_F_000 1704
_exptl_crystal_size_max 0.25
_exptl_crystal_size_mid 0.10
_exptl_crystal_size_min 0.09
_refine_diff_density_max 1.815
_refine_diff_density_min -1.789
_refine_diff_density_rms 0.285
_refine_ls_extinction_method none
_refine_ls_goodness_of_fit_ref 1.011
_refine_ls_hydrogen_treatment constr
_refine_ls_matrix_type full
_refine_ls_number_parameters 159
_refine_ls_number_reflns 3561
_refine_ls_number_restraints 0
_refine_ls_restrained_S_all 1.011
_refine_ls_R_factor_all 0.0909
_refine_ls_R_factor_gt 0.0705
_refine_ls_shift/su_max 0.004
_refine_ls_shift/su_mean 0.000
_refine_ls_structure_factor_coef Fsqd
_refine_ls_weighting_details 'calc w=1/[\s^2^(Fo^2^)+(0.0891P)^2^+0.0000P] where P=(Fo^2^+2Fc^2^)/3'
_refine_ls_weighting_scheme calc
_refine_ls_wR_factor_gt 0.1562
_refine_ls_wR_factor_ref 0.1761
_reflns_number_gt 2166
_reflns_number_total 3561
_reflns_threshold_expression >2sigma(I)
_cod_data_source_file d3ce01106b2.cif
_cod_data_source_block d:\determination\solution\901\kh901
_cod_depositor_comments
;
The following automatic conversions were performed:

data item '_symmetry_cell_setting' value 'Monoclinic' was changed to
'monoclinic' in accordance with the
/home/data/users/saulius/crontab/automatic-downloads/rss-feeds/RSC/lib/dictionaries/cif_core.dic
dictionary named 'cif_core.dic' version 2.4.2 last updated on
2011-04-26.

Automatic conversion script
Id: cif_fix_values 8170 2020-07-09 18:12:32Z antanas 

 Adding full bibliography for 7247973--7247983.cif.
;
_cod_original_sg_symbol_H-M C2/c
_cod_original_formula_sum 'C24 H18 Br4 Hg1 N4 O2'
_cod_database_code 7247980

loop_
_symmetry_equiv_pos_as_xyz
'x, y, z'
'-x, y, -z+1/2'
'x+1/2, y+1/2, z'
'-x+1/2, y+1/2, -z+1/2'
'-x, -y, -z'
'x, -y, z-1/2'
'-x+1/2, -y+1/2, -z'
'x+1/2, -y+1/2, z-1/2'

loop_
_atom_site_label
_atom_site_type_symbol
_atom_site_fract_x
_atom_site_fract_y
_atom_site_fract_z
_atom_site_U_iso_or_equiv
_atom_site_adp_type
_atom_site_occupancy
_atom_site_symmetry_multiplicity
_atom_site_calc_flag
_atom_site_refinement_flags
_atom_site_disorder_assembly
_atom_site_disorder_group
C1 C -0.1010(5) 0.391(2) 0.1339(4) 0.045(2) Uani 1 1 d . . .
H1 H -0.0745 0.3002 0.1239 0.054 Uiso 1 1 calc R . .
C2 C -0.1342(6) 0.443(3) 0.1957(5) 0.056(3) Uani 1 1 d . . .
H2 H -0.1309 0.3903 0.2294 0.067 Uiso 1 1 calc R . .
C3 C -0.1813(6) 0.644(3) 0.1610(6) 0.063(3) Uani 1 1 d . . .
H3 H -0.2085 0.7265 0.1713 0.075 Uiso 1 1 calc R . .
C4 C -0.1864(5) 0.717(2) 0.1108(5) 0.058(3) Uani 1 1 d . . .
H4 H -0.2172 0.8518 0.0866 0.069 Uiso 1 1 calc R . .
C5 C -0.1461(5) 0.591(2) 0.0963(4) 0.041(2) Uani 1 1 d . . .
C6 C -0.1480(6) 0.675(2) 0.0437(5) 0.054(3) Uani 1 1 d . . .
C7 C -0.1277(6) 0.528(2) -0.0294(5) 0.054(3) Uani 1 1 d . . .
C8 C -0.1640(6) 0.375(3) -0.0804(5) 0.051(3) Uani 1 1 d . . .
H8 H -0.1949 0.2420 -0.0855 0.061 Uiso 1 1 calc R . .
C9 C -0.1535(6) 0.425(3) -0.1227(5) 0.058(3) Uani 1 1 d . . .
C10 C -0.1066(8) 0.609(4) -0.1173(8) 0.083(4) Uani 1 1 d . . .
H10 H -0.0985 0.6328 -0.1462 0.100 Uiso 1 1 calc R . .
C11 C -0.0718(10) 0.760(4) -0.0655(10) 0.112(7) Uani 1 1 d . . .
H11 H -0.0411 0.8936 -0.0606 0.134 Uiso 1 1 calc R . .
C12 C -0.0811(8) 0.718(3) -0.0222(7) 0.083(5) Uani 1 1 d . . .
H12 H -0.0559 0.8179 0.0123 0.100 Uiso 1 1 calc R . .
N1 N -0.0942(4) 0.3237(19) 0.1833(3) 0.049(2) Uani 1 1 d . . .
N2 N -0.1370(5) 0.479(2) 0.0155(4) 0.052(2) Uani 1 1 d . . .
H2A H -0.1355 0.3135 0.0260 0.063 Uiso 1 1 calc R . .
O1 O -0.1582(5) 0.9147(16) 0.0274(4) 0.062(2) Uani 1 1 d . . .
Br1 Br -0.20563(8) 0.2244(4) -0.19416(6) 0.0880(5) Uani 1 1 d . . .
Br2 Br 0.03403(6) -0.1072(3) 0.18281(5) 0.0605(3) Uani 1 1 d . . .
Hg1 Hg 0.0000 0.00796(14) 0.2500 0.0474(2) Uani 1 2 d S . .

loop_
_atom_site_aniso_label
_atom_site_aniso_U_11
_atom_site_aniso_U_22
_atom_site_aniso_U_33
_atom_site_aniso_U_23
_atom_site_aniso_U_13
_atom_site_aniso_U_12
C1 0.048(5) 0.038(5) 0.034(4) 0.004(4) 0.014(4) 0.004(4)
C2 0.053(6) 0.067(9) 0.041(5) -0.001(5) 0.021(5) -0.017(5)
C3 0.051(6) 0.063(9) 0.068(7) 0.005(7) 0.029(6) 0.006(6)
C4 0.042(5) 0.040(6) 0.054(6) -0.003(5) 0.005(5) 0.006(5)
C5 0.046(5) 0.030(5) 0.040(5) -0.005(4) 0.020(4) -0.005(4)
C6 0.060(6) 0.026(6) 0.048(5) -0.004(4) 0.013(5) -0.002(5)
C7 0.061(6) 0.031(6) 0.050(5) 0.008(5) 0.019(5) 0.008(5)
C8 0.057(6) 0.044(6) 0.046(5) 0.004(5) 0.026(5) -0.006(5)
C9 0.056(6) 0.059(8) 0.054(6) 0.016(5) 0.028(5) 0.007(5)
C10 0.096(11) 0.082(11) 0.092(11) 0.019(9) 0.067(9) -0.004(9)
C11 0.123(15) 0.089(14) 0.139(17) -0.008(12) 0.083(14) -0.051(12)
C12 0.087(10) 0.078(11) 0.082(9) -0.024(8) 0.046(8) -0.038(9)
N1 0.046(4) 0.040(6) 0.037(4) 0.001(4) 0.011(4) 0.002(4)
N2 0.072(6) 0.030(5) 0.047(4) 0.008(4) 0.028(4) 0.002(5)
O1 0.081(5) 0.024(4) 0.057(4) 0.005(3) 0.024(4) 0.003(4)
Br1 0.0824(9) 0.1268(16) 0.0534(7) -0.0042(8) 0.0377(7) -0.0004(9)
Br2 0.0642(7) 0.0662(8) 0.0536(6) -0.0001(6) 0.0347(5) 0.0081(6)
Hg1 0.0463(3) 0.0494(4) 0.0362(3) 0.000 0.0173(2) 0.000

loop_
_atom_type_symbol
_atom_type_description
_atom_type_scat_dispersion_real
_atom_type_scat_dispersion_imag
_atom_type_scat_source
C C 0.0033 0.0016 'International Tables Vol C Tables 4.2.6.8 and 6.1.1.4'
H H 0.0000 0.0000 'International Tables Vol C Tables 4.2.6.8 and 6.1.1.4'
N N 0.0061 0.0033 'International Tables Vol C Tables 4.2.6.8 and 6.1.1.4'
O O 0.0106 0.0060 'International Tables Vol C Tables 4.2.6.8 and 6.1.1.4'
Br Br -0.2901 2.4595 'International Tables Vol C Tables 4.2.6.8 and 6.1.1.4'
Hg Hg -2.3894 9.2266 'International Tables Vol C Tables 4.2.6.8 and 6.1.1.4'

loop_
_geom_angle_atom_site_label_1
_geom_angle_atom_site_label_2
_geom_angle_atom_site_label_3
_geom_angle
_geom_angle_site_symmetry_1
_geom_angle_site_symmetry_3
_geom_angle_publ_flag
N1 C1 C5 123.1(11) . . ?
N1 C1 H1 118.5 . . ?
C5 C1 H1 118.5 . . ?
N1 C2 C3 123.2(11) . . ?
N1 C2 H2 118.4 . . ?
C3 C2 H2 118.4 . . ?
C4 C3 C2 117.7(12) . . ?
C4 C3 H3 121.1 . . ?
C2 C3 H3 121.1 . . ?
C5 C4 C3 120.0(11) . . ?
C5 C4 H4 120.0 . . ?
C3 C4 H4 120.0 . . ?
C4 C5 C1 117.7(10) . . ?
C4 C5 C6 121.2(10) . . ?
C1 C5 C6 121.1(10) . . ?
O1 C6 N2 122.0(12) . . ?
O1 C6 C5 120.9(11) . . ?
N2 C6 C5 117.1(9) . . ?
C12 C7 C8 119.8(13) . . ?
C12 C7 N2 120.2(12) . . ?
C8 C7 N2 120.0(11) . . ?
C9 C8 C7 118.5(12) . . ?
C9 C8 H8 120.7 . . ?
C7 C8 H8 120.7 . . ?
C8 C9 C10 123.8(13) . . ?
C8 C9 Br1 118.6(10) . . ?
C10 C9 Br1 117.6(11) . . ?
C9 C10 C11 115.6(15) . . ?
C9 C10 H10 122.2 . . ?
C11 C10 H10 122.2 . . ?
C12 C11 C10 122.5(15) . . ?
C12 C11 H11 118.8 . . ?
C10 C11 H11 118.8 . . ?
C11 C12 C7 119.6(14) . . ?
C11 C12 H12 120.2 . . ?
C7 C12 H12 120.2 . . ?
C2 N1 C1 118.2(9) . . ?
C2 N1 Hg1 124.0(7) . . ?
C1 N1 Hg1 117.6(7) . . ?
C6 N2 C7 124.7(10) . . ?
C6 N2 H2A 117.7 . . ?
C7 N2 H2A 117.7 . . ?
N1 Hg1 N1 102.2(4) . 2 ?
N1 Hg1 Br2 96.7(2) . . ?
N1 Hg1 Br2 99.8(2) 2 . ?
N1 Hg1 Br2 99.8(2) . 2 ?
N1 Hg1 Br2 96.7(2) 2 2 ?
Br2 Hg1 Br2 153.53(8) . 2 ?

loop_
_geom_bond_atom_site_label_1
_geom_bond_atom_site_label_2
_geom_bond_distance
_geom_bond_site_symmetry_2
_geom_bond_publ_flag
C1 N1 1.327(14) . ?
C1 C5 1.388(15) . ?
C1 H1 0.9300 . ?
C2 N1 1.313(15) . ?
C2 C3 1.389(18) . ?
C2 H2 0.9300 . ?
C3 C4 1.375(19) . ?
C3 H3 0.9300 . ?
C4 C5 1.370(17) . ?
C4 H4 0.9300 . ?
C5 C6 1.493(17) . ?
C6 O1 1.234(13) . ?
C6 N2 1.356(15) . ?
C7 C12 1.370(19) . ?
C7 C8 1.388(16) . ?
C7 N2 1.399(17) . ?
C8 C9 1.352(17) . ?
C8 H8 0.9300 . ?
C9 C10 1.37(2) . ?
C9 Br1 1.911(13) . ?
C10 C11 1.40(3) . ?
C10 H10 0.9300 . ?
C11 C12 1.35(2) . ?
C11 H11 0.9300 . ?
C12 H12 0.9300 . ?
N1 Hg1 2.472(8) . ?
N2 H2A 0.8600 . ?
Br2 Hg1 2.4749(13) . ?
Hg1 N1 2.472(8) 2 ?
Hg1 Br2 2.4750(13) 2 ?

loop_
_geom_torsion_atom_site_label_1
_geom_torsion_atom_site_label_2
_geom_torsion_atom_site_label_3
_geom_torsion_atom_site_label_4
_geom_torsion
_geom_torsion_site_symmetry_1
_geom_torsion_site_symmetry_2
_geom_torsion_site_symmetry_3
_geom_torsion_site_symmetry_4
_geom_torsion_publ_flag
N1 C2 C3 C4 1.0(19) . . . . ?
C2 C3 C4 C5 0.4(18) . . . . ?
C3 C4 C5 C1 0.1(17) . . . . ?
C3 C4 C5 C6 -176.9(10) . . . . ?
N1 C1 C5 C4 -2.0(17) . . . . ?
N1 C1 C5 C6 175.0(10) . . . . ?
C4 C5 C6 O1 33.2(16) . . . . ?
C1 C5 C6 O1 -143.7(11) . . . . ?
C4 C5 C6 N2 -147.8(10) . . . . ?
C1 C5 C6 N2 35.2(15) . . . . ?
C12 C7 C8 C9 -1.8(19) . . . . ?
N2 C7 C8 C9 -179.4(11) . . . . ?
C7 C8 C9 C10 3(2) . . . . ?
C7 C8 C9 Br1 -177.9(9) . . . . ?
C8 C9 C10 C11 -4(3) . . . . ?
Br1 C9 C10 C11 177.3(14) . . . . ?
C9 C10 C11 C12 3(3) . . . . ?
C10 C11 C12 C7 -2(3) . . . . ?
C8 C7 C12 C11 1(2) . . . . ?
N2 C7 C12 C11 179.0(16) . . . . ?
C3 C2 N1 C1 -2.8(17) . . . . ?
C3 C2 N1 Hg1 172.0(9) . . . . ?
C5 C1 N1 C2 3.3(16) . . . . ?
C5 C1 N1 Hg1 -171.8(8) . . . . ?
O1 C6 N2 C7 8.0(18) . . . . ?
C5 C6 N2 C7 -171.0(10) . . . . ?
C12 C7 N2 C6 50.1(18) . . . . ?
C8 C7 N2 C6 -132.3(12) . . . . ?
C2 N1 Hg1 N1 -81.5(8) . . . 2 ?
C1 N1 Hg1 N1 93.4(8) . . . 2 ?
C2 N1 Hg1 Br2 176.9(8) . . . . ?
C1 N1 Hg1 Br2 -8.2(8) . . . . ?
C2 N1 Hg1 Br2 17.7(9) . . . 2 ?
C1 N1 Hg1 Br2 -167.5(7) . . . 2 ?
